data_4314739
loop_
_publ_author_name
'Kazuhiro Uehara'
'Ko Kasai'
'Noritaka Mizuno'

_publ_contact_author_address
;
Department of Applied Chemistry, School of Engineering,
The University of Tokyo,
7-3-1 Hongo, Bunkyo-ku Tokyo 113-8656, Japan
;
_publ_contact_author_email tmizuno@mail.ecc.u-tokyo.ac.jp
_publ_contact_author_fax +81-3-5841-7220
_publ_contact_author_name 'Noritaka Mizuno'
_publ_contact_author_phone +81-3-5841-7272
_publ_section_title
;
 Synthetic and Computational Studies on Factors Controlling Structures of
 Molecular Triangles and Squares and Their Equilibrium in Solutions
;
_journal_name_full 'Inorganic Chemistry'
_journal_page_first 2008
_journal_page_last 2015
_journal_paper_doi 10.1021/ic100011a
_journal_volume 49
_journal_year 2010
_chemical_absolute_configuration unk
_chemical_formula_moiety 'C54 N18 O18 Pd3'
_chemical_formula_sum 'C54 N18 O18 Pd3'
_chemical_formula_weight 1507.92
_space_group_IT_number 7
_symmetry_cell_setting monoclinic
_symmetry_space_group_name_Hall 'P -2yac'
_symmetry_space_group_name_H-M 'P 1 n 1'
_audit_creation_date 2009-08-24T12:00:31-00:00
_audit_creation_method 'WinGX routine CIF_UPDATE'
_cell_angle_alpha 90
_cell_angle_beta 103.5100(10)
_cell_angle_gamma 90
_cell_formula_units_Z 2
_cell_length_a 17.3242(3)
_cell_length_b 15.0804(3)
_cell_length_c 17.3223(3)
_cell_measurement_reflns_used 0
_cell_measurement_temperature 153(2)
_cell_measurement_theta_max 0
_cell_measurement_theta_min 0
_cell_volume 4400.33(14)
_computing_molecular_graphics 'Ortep-3 for Windows (Farrugia, 1997)'
_computing_publication_material 'WinGX publication routines (Farrugia, 1999)'
_computing_structure_refinement 'SHELXL-97 (Sheldrick, 1997)'
_computing_structure_solution 'SHELXS-86 (Sheldrick, 1986)'
_diffrn_measured_fraction_theta_full 0.989
_diffrn_measured_fraction_theta_max 0.989
_diffrn_radiation_probe x-ray
_diffrn_radiation_type MoK\a
_diffrn_radiation_wavelength 0.71069
_diffrn_reflns_av_R_equivalents 0
_diffrn_reflns_limit_h_max 23
_diffrn_reflns_limit_h_min 0
_diffrn_reflns_limit_k_max 20
_diffrn_reflns_limit_k_min 0
_diffrn_reflns_limit_l_max 23
_diffrn_reflns_limit_l_min -24
_diffrn_reflns_number 12165
_diffrn_reflns_theta_full 29.53
_diffrn_reflns_theta_max 29.53
_diffrn_reflns_theta_min 1.35
_exptl_absorpt_coefficient_mu 0.665
_exptl_absorpt_correction_type none
_exptl_crystal_colour yellow
_exptl_crystal_density_diffrn 1.138
_exptl_crystal_density_method 'not measured'
_exptl_crystal_description prism
_exptl_crystal_F_000 1464
_exptl_crystal_size_max 0
_exptl_crystal_size_mid 0
_exptl_crystal_size_min 0
_refine_diff_density_max 0.904
_refine_diff_density_min -1.745
_refine_ls_abs_structure_details 'Flack H D (1983), Acta Cryst. A39, 876-881'
_refine_ls_abs_structure_Flack 0.06(5)
_refine_ls_extinction_method none
_refine_ls_goodness_of_fit_ref 1.04
_refine_ls_hydrogen_treatment noref
_refine_ls_matrix_type full
_refine_ls_number_parameters 642
_refine_ls_number_reflns 12165
_refine_ls_number_restraints 17
_refine_ls_restrained_S_all 1.041
_refine_ls_R_factor_gt 0.0848
_refine_ls_shift/su_max 0.001
_refine_ls_structure_factor_coef Fsqd
_refine_ls_weighting_details 'calc w=1/[\s^2^(Fo^2^)+(0.1803P)^2^+0.0000P] where P=(Fo^2^+2Fc^2^)/3'
_refine_ls_weighting_scheme calc
_refine_ls_wR_factor_ref 0.2382
_reflns_number_gt 9274
_reflns_number_total 12165
_reflns_threshold_expression >2sigma(I)
_cod_data_source_file ic100011a_si_002_2.cif
_cod_data_source_block mizuno_3a_squeezed
_cod_database_code 4314739

loop_
_symmetry_equiv_pos_as_xyz
'x, y, z'
'x+1/2, -y, z+1/2'

loop_
_atom_site_label
_atom_site_type_symbol
_atom_site_fract_x
_atom_site_fract_y
_atom_site_fract_z
_atom_site_U_iso_or_equiv
_atom_site_adp_type
_atom_site_occupancy
_atom_site_calc_flag
_atom_site_refinement_flags
_atom_site_disorder_group
_atom_site_disorder_assembly
Pd1 Pd 0.76530(4) 0.57069(5) -0.09483(4) 0.0527(2) Uani 1 d . . E
Pd2 Pd 0.31544(4) 0.92924(5) 0.35506(4) 0.0525(2) Uani 1 d . . D
Pd3 Pd 1.07616(5) 0.75001(5) 0.66584(4) 0.04545(17) Uani 1 d . . .
N401 N 0.2453(7) 0.6841(7) 0.4386(7) 0.068(2) Uiso 1 d . . .
N402 N 0.8503(8) 0.8147(8) -0.1641(7) 0.076(3) Uiso 1 d . . .
N403 N 0.6407(8) 0.9851(9) 0.1250(8) 0.086(3) Uiso 1 d . . .
N404 N 0.5441(8) 0.5120(8) 0.2357(8) 0.081(3) Uiso 1 d . . .
N405 N 0.9339(12) 0.3732(12) 0.3335(12) 0.114(5) Uiso 1 d . . .
N406 N 0.2441(12) 0.8724(12) 0.0191(12) 0.113(5) Uiso 1 d . . .
O416 O 0.291(3) 0.934(3) 0.068(3) 0.142(5) Uiso 0.428(19) d P 1 A
O417 O 0.304(3) 0.836(3) -0.024(3) 0.142(5) Uiso 0.428(19) d P 1 A
O418 O 0.206(3) 0.909(3) -0.020(3) 0.142(5) Uiso 0.428(19) d P 1 A
O466 O 0.271(2) 0.896(2) 0.079(2) 0.142(5) Uiso 0.55(2) d PD 2 A
O467 O 0.2785(18) 0.788(2) 0.006(2) 0.142(5) Uiso 0.55(2) d PD 2 A
O468 O 0.1709(17) 0.845(2) 0.0007(19) 0.142(5) Uiso 0.55(2) d PD 2 A
O401 O 0.2551(10) 0.7138(12) 0.3761(10) 0.128(5) Uiso 1 d . . .
O403 O 0.2129(12) 0.6256(12) 0.4593(11) 0.134(5) Uiso 1 d . . .
O402 O 0.3115(11) 0.6925(12) 0.5030(11) 0.138(5) Uiso 1 d . . .
O404 O 0.7867(10) 0.7802(11) -0.1580(10) 0.124(4) Uiso 1 d . . .
O405 O 0.9071(11) 0.8059(11) -0.1074(11) 0.134(5) Uiso 1 d . . .
O409 O 0.6776(12) 0.9242(10) 0.1121(12) 0.135(6) Uiso 1 d . 1 B
O411 O 0.5152(13) 0.4756(15) 0.1765(14) 0.161(7) Uiso 1 d . . .
O410 O 0.6123(12) 0.4928(13) 0.2770(12) 0.152(6) Uiso 1 d . . .
O412 O 0.5173(10) 0.5799(9) 0.2614(11) 0.120(4) Uiso 1 d . . .
O406 O 0.8686(12) 0.8786(12) -0.1997(12) 0.141(6) Uiso 1 d . . .
O407 O 0.7001(13) 1.0128(14) 0.1978(13) 0.102(4) Uiso 0.595(16) d P 1 B
O408 O 0.5896(15) 1.0471(16) 0.1038(16) 0.102(4) Uiso 0.595(16) d P 1 B
O457 O 0.588(2) 0.977(2) 0.057(2) 0.102(4) Uiso 0.376(16) d P 2 B
O458 O 0.610(2) 1.046(2) 0.145(2) 0.102(4) Uiso 0.376(16) d P 2 B
O413 O 0.9049(19) 0.326(2) 0.3785(19) 0.143(5) Uiso 0.58(2) d P 1 C
O414 O 1.008(2) 0.403(2) 0.336(2) 0.143(5) Uiso 0.58(2) d P 1 C
O415 O 0.907(2) 0.346(2) 0.267(2) 0.143(5) Uiso 0.58(2) d P 1 C
O463 O 0.876(3) 0.436(3) 0.331(3) 0.143(5) Uiso 0.435(19) d P 2 C
O464 O 0.985(3) 0.415(3) 0.378(3) 0.143(5) Uiso 0.435(19) d P 2 C
O465 O 0.933(3) 0.297(3) 0.261(3) 0.143(5) Uiso 0.435(19) d P 2 C
N211 N 0.4258(3) 0.9124(4) 0.4259(4) 0.0516(18) Uani 1 d G . D
C211 C 0.4795(4) 0.9824(4) 0.4395(5) 0.067(3) Uani 1 d G . .
C212 C 0.5589(3) 0.9668(6) 0.4751(5) 0.089(4) Uani 1 d G . D
C213 C 0.5847(3) 0.8812(7) 0.4970(6) 0.081(4) Uani 1 d G . .
C214 C 0.5310(4) 0.8111(5) 0.4834(6) 0.124(8) Uani 1 d G . D
C215 C 0.4516(4) 0.8267(4) 0.4479(5) 0.064(3) Uani 1 d G . .
C301 C 0.9275(6) 0.8518(7) 0.6201(8) 0.0541(14) Uani 0.600(11) d PG 1 D
C302 C 0.8463(6) 0.8639(7) 0.5920(7) 0.0541(14) Uani 0.600(11) d PG 1 D
C303 C 0.7950(5) 0.7920(9) 0.5862(7) 0.0541(14) Uani 0.600(11) d PG 1 D
C304 C 0.8250(6) 0.7080(7) 0.6086(8) 0.0541(14) Uani 0.600(11) d PG 1 D
C305 C 0.9063(6) 0.6959(6) 0.6368(8) 0.0541(14) Uani 0.600(11) d PG 1 D
N301 N 0.9575(5) 0.7678(7) 0.6426(9) 0.0541(14) Uani 0.600(11) d PG 1 D
C351 C 0.9415(9) 0.8801(11) 0.6197(14) 0.0541(14) Uani 0.386(10) d PG 2 D
C352 C 0.8625(10) 0.9040(10) 0.5911(12) 0.0541(14) Uani 0.386(10) d PG 2 D
C353 C 0.8029(8) 0.8410(13) 0.5859(11) 0.0541(14) Uani 0.386(10) d PG 2 D
C354 C 0.8224(9) 0.7541(12) 0.6093(12) 0.0541(14) Uani 0.386(10) d PG 2 D
C355 C 0.9014(10) 0.7302(10) 0.6379(14) 0.0541(14) Uani 0.386(10) d PG 2 D
N351 N 0.9609(8) 0.7932(11) 0.6431(14) 0.0541(14) Uani 0.386(10) d PG 2 D
C701 C 0.6719(10) 0.8760(12) 0.5344(10) 0.0541(14) Uani 0.600(11) d P 1 D
C702 C 0.7079(10) 0.8025(12) 0.5530(10) 0.0541(14) Uani 0.600(11) d P 1 D
C751 C 0.6550(15) 0.8156(18) 0.5311(16) 0.0541(14) Uani 0.386(10) d P 2 D
C752 C 0.7221(15) 0.8663(18) 0.5526(16) 0.0541(14) Uani 0.386(10) d P 2 D
N32 N 1.0989(4) 0.7856(6) 0.7839(4) 0.0466(16) Uani 1 d . . D
N31 N 1.1950(4) 0.7133(6) 0.6880(5) 0.0470(15) Uani 1 d . . D
N201 N 0.3640(4) 0.8801(4) 0.2671(4) 0.0556(19) Uani 1 d G . D
C201 C 0.4100(4) 0.9372(4) 0.2334(5) 0.073(3) Uani 1 d G . .
C202 C 0.4571(5) 0.9037(6) 0.1854(5) 0.076(4) Uani 1 d G . E
C203 C 0.4583(5) 0.8131(7) 0.1710(5) 0.126(10) Uani 1 d G . .
C204 C 0.4124(6) 0.7560(5) 0.2047(6) 0.086(5) Uani 1 d G . E
C205 C 0.3653(5) 0.7895(4) 0.2528(5) 0.073(3) Uani 1 d G . .
C311 C 1.0493(8) 0.8025(6) 0.4948(6) 0.0559(14) Uani 0.646(12) d PG 1 D
C312 C 1.0203(7) 0.7904(7) 0.4137(5) 0.0559(14) Uani 0.646(12) d PG 1 D
C313 C 0.9970(7) 0.7065(8) 0.3839(4) 0.0559(14) Uani 0.646(12) d PG 1 D
C314 C 1.0027(7) 0.6347(7) 0.4352(6) 0.0559(14) Uani 0.646(12) d PG 1 D
C315 C 1.0317(8) 0.6468(7) 0.5164(5) 0.0559(14) Uani 0.646(12) d PG 1 D
N311 N 1.0550(8) 0.7307(7) 0.5462(4) 0.0559(14) Uani 0.646(12) d PG 1 D
C361 C 1.0525(14) 0.7675(10) 0.4938(10) 0.0559(14) Uani 0.389(11) d PG 2 D
C362 C 1.0247(13) 0.7453(13) 0.4142(9) 0.0559(14) Uani 0.389(11) d PG 2 D
C363 C 0.9984(12) 0.6596(14) 0.3933(8) 0.0559(14) Uani 0.389(11) d PG 2 D
C364 C 1.0000(12) 0.5961(11) 0.4518(10) 0.0559(14) Uani 0.389(11) d PG 2 D
C365 C 1.0278(14) 0.6184(11) 0.5313(9) 0.0559(14) Uani 0.389(11) d PG 2 D
N361 N 1.0541(14) 0.7041(12) 0.5523(8) 0.0559(14) Uani 0.389(11) d PG 2 D
C501 C 0.9452(10) 0.6178(11) 0.2599(9) 0.0559(14) Uani 0.646(12) d P 1 D
C502 C 0.9661(10) 0.6956(12) 0.2961(9) 0.0559(14) Uani 0.646(12) d P 1 D
C551 C 0.9512(16) 0.6863(19) 0.2424(15) 0.0559(14) Uani 0.389(11) d P 2 D
C552 C 0.9636(16) 0.638(2) 0.3107(15) 0.0559(14) Uani 0.389(11) d P 2 D
N21 N 0.2684(6) 0.9778(6) 0.4455(7) 0.065(3) Uani 1 d . . .
N22 N 0.2031(5) 0.9439(8) 0.2799(8) 0.078(3) Uani 1 d . . .
N11 N 0.6920(8) 0.5565(9) -0.2094(6) 0.082(4) Uani 1 d . . .
N12 N 0.8567(6) 0.5237(5) -0.1440(6) 0.058(2) Uani 1 d . . .
C32 C 1.2086(6) 0.6239(7) 0.6573(7) 0.061(2) Uani 1 d . . .
C31 C 1.2418(6) 0.7827(10) 0.6563(9) 0.073(3) Uani 1 d . . .
C35 C 1.2230(5) 0.7124(9) 0.7770(6) 0.057(2) Uani 1 d . . .
C36 C 1.1879(6) 0.7893(8) 0.8105(6) 0.059(2) Uani 1 d . . D
C33 C 1.0671(7) 0.8718(7) 0.7961(6) 0.059(2) Uani 1 d . . .
C34 C 1.0642(9) 0.7197(10) 0.8296(7) 0.073(3) Uani 1 d . . .
N101 N 0.8381(4) 0.5880(4) 0.0144(3) 0.0480(16) Uani 1 d G . .
C101 C 0.8622(5) 0.6732(4) 0.0396(4) 0.085(4) Uani 1 d G . D
C102 C 0.8975(6) 0.6891(5) 0.1190(4) 0.093(5) Uani 1 d G . D
C103 C 0.9087(5) 0.6197(7) 0.1733(3) 0.075(4) Uani 1 d G . D
C104 C 0.8846(5) 0.5345(6) 0.1481(3) 0.084(4) Uani 1 d G . D
C105 C 0.8493(5) 0.5186(4) 0.0687(4) 0.082(4) Uani 1 d G . D
N111 N 0.6781(4) 0.6190(4) -0.0467(4) 0.056(2) Uani 1 d G . .
C111 C 0.6636(5) 0.7096(4) -0.0458(5) 0.071(3) Uani 1 d G . E
C112 C 0.6157(6) 0.7433(4) 0.0014(6) 0.099(6) Uani 1 d G . E
C113 C 0.5823(5) 0.6864(7) 0.0477(5) 0.096(6) Uani 1 d G . E
C114 C 0.5968(5) 0.5958(6) 0.0468(5) 0.069(3) Uani 1 d G . E
C115 C 0.6447(5) 0.5621(4) -0.0004(5) 0.079(4) Uani 1 d G . E
C11A C 0.6355(10) 0.4829(15) -0.2064(9) 0.103(6) Uani 1 d . . E
C12A C 0.637(2) 0.632(2) -0.235(2) 0.099(9) Uani 0.54(3) d P 1 E
C12B C 0.668(3) 0.645(3) -0.230(3) 0.099(9) Uani 0.47(3) d P 2 E
C14A C 0.8976(17) 0.605(2) -0.164(2) 0.072(4) Uani 0.43(2) d P 1 E
C14B C 0.9389(13) 0.5835(14) -0.1080(17) 0.072(4) Uani 0.59(2) d P 2 E
C13A C 0.910(2) 0.448(3) -0.100(3) 0.072(4) Uani 0.43(2) d P 1 E
C13B C 0.8863(16) 0.4371(18) -0.108(2) 0.072(4) Uani 0.59(2) d P 2 E
C15A C 0.731(2) 0.540(3) -0.2639(16) 0.089(6) Uani 0.59(2) d P 1 E
C16A C 0.8118(18) 0.474(2) -0.2189(14) 0.089(6) Uani 0.59(2) d P 1 E
C15B C 0.752(3) 0.496(3) -0.250(2) 0.089(6) Uani 0.42(2) d P 2 E
C16B C 0.837(2) 0.540(3) -0.2272(19) 0.089(6) Uani 0.42(2) d P 2 E
C23A C 0.1659(17) 0.858(3) 0.250(2) 0.081(6) Uani 0.53(3) d P 1 F
C23B C 0.1798(19) 0.856(3) 0.227(3) 0.081(6) Uani 0.47(3) d P 2 F
C25B C 0.1850(15) 0.958(3) 0.423(2) 0.076(4) Uani 0.40(2) d P 2 F
C26B C 0.1671(18) 1.008(3) 0.358(3) 0.076(4) Uani 0.40(2) d P 2 F
C25A C 0.1924(12) 1.0216(19) 0.4059(18) 0.076(4) Uani 0.58(2) d P 1 F
C26A C 0.1498(11) 0.9686(19) 0.3206(17) 0.076(4) Uani 0.58(2) d P 1 F
C21A C 0.2472(12) 0.9002(14) 0.4884(10) 0.053(3) Uani 0.57(2) d P 1 F
C21B C 0.2949(17) 0.9246(16) 0.5229(14) 0.053(3) Uani 0.42(2) d P 2 F
C24 C 0.2038(11) 1.0152(13) 0.2225(11) 0.104(6) Uani 1 d . . F
C22 C 0.3061(10) 1.0590(12) 0.4824(9) 0.086(4) Uani 1 d . . F
C601 C 0.5244(14) 0.7104(12) 0.0993(11) 0.065(3) Uani 0.599(16) d P 1 E
C602 C 0.5097(14) 0.7885(12) 0.1098(11) 0.065(3) Uani 0.599(16) d P 1 E
C651 C 0.544(2) 0.7629(16) 0.0843(18) 0.065(3) Uani 0.423(16) d P 2 E
C652 C 0.498(2) 0.7318(17) 0.1330(17) 0.065(3) Uani 0.423(16) d P 2 E

loop_
_atom_site_aniso_label
_atom_site_aniso_U_11
_atom_site_aniso_U_22
_atom_site_aniso_U_33
_atom_site_aniso_U_23
_atom_site_aniso_U_13
_atom_site_aniso_U_12
Pd1 0.0636(5) 0.0685(5) 0.0326(3) -0.0138(3) 0.0244(3) -0.0217(3)
Pd2 0.0357(3) 0.0680(5) 0.0598(4) 0.0207(3) 0.0236(3) 0.0134(3)
Pd3 0.0346(3) 0.0696(4) 0.0323(3) 0.0013(2) 0.00813(19) -0.0010(2)
N211 0.040(4) 0.062(4) 0.054(4) 0.004(3) 0.012(3) 0.013(3)
C211 0.036(4) 0.111(9) 0.057(6) -0.007(6) 0.015(4) -0.008(5)
C212 0.042(5) 0.167(15) 0.061(7) 0.006(8) 0.019(5) 0.010(7)
C213 0.038(5) 0.144(13) 0.060(7) 0.009(7) 0.006(4) 0.014(7)
C214 0.075(10) 0.21(2) 0.092(11) 0.041(13) 0.027(8) 0.073(13)
C215 0.042(5) 0.076(6) 0.067(6) 0.015(5) -0.004(4) 0.027(5)
C301 0.045(2) 0.065(4) 0.051(2) 0.005(3) 0.0079(18) -0.004(3)
C302 0.045(2) 0.065(4) 0.051(2) 0.005(3) 0.0079(18) -0.004(3)
C303 0.045(2) 0.065(4) 0.051(2) 0.005(3) 0.0079(18) -0.004(3)
C304 0.045(2) 0.065(4) 0.051(2) 0.005(3) 0.0079(18) -0.004(3)
C305 0.045(2) 0.065(4) 0.051(2) 0.005(3) 0.0079(18) -0.004(3)
N301 0.045(2) 0.065(4) 0.051(2) 0.005(3) 0.0079(18) -0.004(3)
C351 0.045(2) 0.065(4) 0.051(2) 0.005(3) 0.0079(18) -0.004(3)
C352 0.045(2) 0.065(4) 0.051(2) 0.005(3) 0.0079(18) -0.004(3)
C353 0.045(2) 0.065(4) 0.051(2) 0.005(3) 0.0079(18) -0.004(3)
C354 0.045(2) 0.065(4) 0.051(2) 0.005(3) 0.0079(18) -0.004(3)
C355 0.045(2) 0.065(4) 0.051(2) 0.005(3) 0.0079(18) -0.004(3)
N351 0.045(2) 0.065(4) 0.051(2) 0.005(3) 0.0079(18) -0.004(3)
C701 0.045(2) 0.065(4) 0.051(2) 0.005(3) 0.0079(18) -0.004(3)
C702 0.045(2) 0.065(4) 0.051(2) 0.005(3) 0.0079(18) -0.004(3)
C751 0.045(2) 0.065(4) 0.051(2) 0.005(3) 0.0079(18) -0.004(3)
C752 0.045(2) 0.065(4) 0.051(2) 0.005(3) 0.0079(18) -0.004(3)
N32 0.043(4) 0.075(5) 0.028(3) -0.005(3) 0.019(3) -0.010(3)
N31 0.032(3) 0.067(4) 0.045(4) -0.001(3) 0.015(3) 0.002(3)
N201 0.042(4) 0.078(5) 0.050(4) 0.015(4) 0.016(3) 0.006(4)
C201 0.040(5) 0.102(9) 0.083(9) 0.003(6) 0.028(6) -0.013(5)
C202 0.053(6) 0.116(10) 0.071(8) -0.024(7) 0.035(6) 0.009(7)
C203 0.050(7) 0.28(3) 0.055(7) 0.020(12) 0.027(6) 0.042(12)
C204 0.068(8) 0.112(11) 0.070(8) -0.031(7) -0.002(6) 0.023(7)
C205 0.062(7) 0.083(8) 0.078(8) 0.002(6) 0.022(6) 0.013(6)
C311 0.054(2) 0.073(4) 0.040(2) 0.001(3) 0.0106(17) 0.000(3)
C312 0.054(2) 0.073(4) 0.040(2) 0.001(3) 0.0106(17) 0.000(3)
C313 0.054(2) 0.073(4) 0.040(2) 0.001(3) 0.0106(17) 0.000(3)
C314 0.054(2) 0.073(4) 0.040(2) 0.001(3) 0.0106(17) 0.000(3)
C315 0.054(2) 0.073(4) 0.040(2) 0.001(3) 0.0106(17) 0.000(3)
N311 0.054(2) 0.073(4) 0.040(2) 0.001(3) 0.0106(17) 0.000(3)
C361 0.054(2) 0.073(4) 0.040(2) 0.001(3) 0.0106(17) 0.000(3)
C362 0.054(2) 0.073(4) 0.040(2) 0.001(3) 0.0106(17) 0.000(3)
C363 0.054(2) 0.073(4) 0.040(2) 0.001(3) 0.0106(17) 0.000(3)
C364 0.054(2) 0.073(4) 0.040(2) 0.001(3) 0.0106(17) 0.000(3)
C365 0.054(2) 0.073(4) 0.040(2) 0.001(3) 0.0106(17) 0.000(3)
N361 0.054(2) 0.073(4) 0.040(2) 0.001(3) 0.0106(17) 0.000(3)
C501 0.054(2) 0.073(4) 0.040(2) 0.001(3) 0.0106(17) 0.000(3)
C502 0.054(2) 0.073(4) 0.040(2) 0.001(3) 0.0106(17) 0.000(3)
C551 0.054(2) 0.073(4) 0.040(2) 0.001(3) 0.0106(17) 0.000(3)
C552 0.054(2) 0.073(4) 0.040(2) 0.001(3) 0.0106(17) 0.000(3)
N21 0.061(5) 0.067(5) 0.086(7) 0.022(5) 0.054(5) 0.017(4)
N22 0.030(4) 0.106(8) 0.095(8) 0.052(6) 0.010(4) 0.007(4)
N11 0.088(8) 0.112(9) 0.044(5) -0.019(5) 0.013(5) -0.046(7)
N12 0.074(6) 0.050(4) 0.065(5) -0.012(4) 0.045(5) -0.020(4)
C32 0.048(5) 0.066(6) 0.063(6) -0.011(5) 0.001(4) 0.004(4)
C31 0.036(5) 0.094(8) 0.091(9) 0.012(7) 0.018(5) -0.017(5)
C35 0.029(4) 0.097(7) 0.042(4) 0.000(5) -0.001(3) 0.013(4)
C36 0.043(4) 0.077(6) 0.048(5) -0.004(4) -0.008(4) -0.015(4)
C33 0.071(6) 0.066(6) 0.036(4) 0.002(4) 0.008(4) 0.015(5)
C34 0.080(8) 0.102(8) 0.039(5) 0.013(5) 0.019(5) 0.003(7)
N101 0.051(4) 0.062(4) 0.034(3) -0.015(3) 0.014(3) -0.005(3)
C101 0.089(9) 0.111(10) 0.046(6) -0.034(6) -0.003(6) -0.023(8)
C102 0.083(9) 0.124(12) 0.074(8) -0.043(9) 0.020(7) -0.011(8)
C103 0.058(6) 0.131(12) 0.037(5) -0.003(6) 0.011(4) 0.013(7)
C104 0.056(6) 0.153(13) 0.046(6) 0.002(7) 0.019(5) -0.001(8)
C105 0.094(9) 0.130(11) 0.032(5) 0.006(6) 0.035(5) -0.003(8)
N111 0.058(4) 0.081(6) 0.033(3) -0.018(3) 0.019(3) -0.026(4)
C111 0.075(8) 0.072(7) 0.075(7) -0.008(6) 0.036(6) 0.001(6)
C112 0.072(9) 0.143(15) 0.071(9) -0.057(9) -0.003(7) 0.011(8)
C113 0.052(6) 0.184(19) 0.057(7) -0.014(9) 0.024(5) 0.014(9)
C114 0.073(7) 0.086(8) 0.059(6) -0.007(6) 0.038(6) 0.002(6)
C115 0.072(8) 0.115(11) 0.060(7) -0.007(6) 0.036(6) -0.013(7)
C11A 0.090(10) 0.158(16) 0.066(8) -0.032(9) 0.027(7) -0.053(11)
C12A 0.09(2) 0.089(13) 0.080(11) -0.009(10) -0.064(16) -0.036(14)
C12B 0.09(2) 0.089(13) 0.080(11) -0.009(10) -0.064(16) -0.036(14)
C14A 0.053(9) 0.074(7) 0.108(10) 0.011(6) 0.057(8) -0.007(6)
C14B 0.053(9) 0.074(7) 0.108(10) 0.011(6) 0.057(8) -0.007(6)
C13A 0.053(9) 0.074(7) 0.108(10) 0.011(6) 0.057(8) -0.007(6)
C13B 0.053(9) 0.074(7) 0.108(10) 0.011(6) 0.057(8) -0.007(6)
C15A 0.100(12) 0.123(15) 0.054(7) -0.043(10) 0.039(7) -0.020(11)
C16A 0.100(12) 0.123(15) 0.054(7) -0.043(10) 0.039(7) -0.020(11)
C15B 0.100(12) 0.123(15) 0.054(7) -0.043(10) 0.039(7) -0.020(11)
C16B 0.100(12) 0.123(15) 0.054(7) -0.043(10) 0.039(7) -0.020(11)
C23A 0.022(10) 0.153(16) 0.077(18) 0.019(16) 0.032(7) 0.019(10)
C23B 0.022(10) 0.153(16) 0.077(18) 0.019(16) 0.032(7) 0.019(10)
C25B 0.032(5) 0.095(10) 0.108(13) 0.007(9) 0.032(6) 0.011(6)
C26B 0.032(5) 0.095(10) 0.108(13) 0.007(9) 0.032(6) 0.011(6)
C25A 0.032(5) 0.095(10) 0.108(13) 0.007(9) 0.032(6) 0.011(6)
C26A 0.032(5) 0.095(10) 0.108(13) 0.007(9) 0.032(6) 0.011(6)
C21A 0.059(8) 0.067(8) 0.038(7) 0.005(6) 0.021(6) 0.015(7)
C21B 0.059(8) 0.067(8) 0.038(7) 0.005(6) 0.021(6) 0.015(7)
C24 0.097(11) 0.121(12) 0.108(12) 0.066(11) 0.049(9) 0.043(10)
C22 0.081(9) 0.121(12) 0.063(8) -0.010(7) 0.033(7) -0.006(8)
C601 0.096(9) 0.058(5) 0.056(6) 0.004(4) 0.049(6) -0.018(5)
C602 0.096(9) 0.058(5) 0.056(6) 0.004(4) 0.049(6) -0.018(5)
C651 0.096(9) 0.058(5) 0.056(6) 0.004(4) 0.049(6) -0.018(5)
C652 0.096(9) 0.058(5) 0.056(6) 0.004(4) 0.049(6) -0.018(5)

loop_
_atom_type_symbol
_atom_type_description
_atom_type_scat_dispersion_real
_atom_type_scat_dispersion_imag
_atom_type_scat_source
C C 0.0033 0.0016 'International Tables Vol C Tables 4.2.6.8 and 6.1.1.4'
H H 0 0 'International Tables Vol C Tables 4.2.6.8 and 6.1.1.4'
N N 0.0061 0.0033 'International Tables Vol C Tables 4.2.6.8 and 6.1.1.4'
O O 0.0106 0.006 'International Tables Vol C Tables 4.2.6.8 and 6.1.1.4'
Pd Pd -0.9988 1.0072 'International Tables Vol C Tables 4.2.6.8 and 6.1.1.4'

loop_
_geom_angle_atom_site_label_1
_geom_angle_atom_site_label_2
_geom_angle_atom_site_label_3
_geom_angle
_geom_angle_site_symmetry_1
_geom_angle_site_symmetry_3
_geom_angle_publ_flag
N111 Pd1 N101 86.0(3) . . ?
N111 Pd1 N12 178.6(3) . . ?
N101 Pd1 N12 93.3(3) . . ?
N111 Pd1 N11 94.7(4) . . ?
N101 Pd1 N11 178.0(4) . . ?
N12 Pd1 N11 85.9(5) . . ?
N211 Pd2 N201 84.9(3) . . ?
N211 Pd2 N21 93.9(4) . . ?
N201 Pd2 N21 178.8(4) . . ?
N211 Pd2 N22 178.3(5) . . ?
N201 Pd2 N22 93.4(4) . . ?
N21 Pd2 N22 87.7(5) . . ?
N301 Pd3 N361 84.2(8) . . ?
N301 Pd3 N311 83.3(6) . . ?
N361 Pd3 N311 11.7(6) . . ?
N301 Pd3 N351 10.9(6) . . ?
N361 Pd3 N351 88.1(9) . . ?
N311 Pd3 N351 85.1(8) . . ?
N301 Pd3 N32 96.5(5) . . ?
N361 Pd3 N32 175.2(6) . . ?
N311 Pd3 N32 173.1(4) . . ?
N351 Pd3 N32 93.4(7) . . ?
N301 Pd3 N31 172.1(4) . . ?
N361 Pd3 N31 92.4(7) . . ?
N311 Pd3 N31 94.8(5) . . ?
N351 Pd3 N31 176.9(6) . . ?
N32 Pd3 N31 86.3(3) . . ?
O403 N401 O401 137.6(16) . . ?
O403 N401 O402 100.9(15) . . ?
O401 N401 O402 114.5(15) . . ?
O405 N402 O406 103.6(16) . . ?
O405 N402 O404 116.6(16) . . ?
O406 N402 O404 135.1(17) . . ?
O458 N403 O409 173(3) . . ?
O458 N403 O408 34(2) . . ?
O409 N403 O408 153(2) . . ?
O458 N403 O457 94(3) . . ?
O409 N403 O457 93(2) . . ?
O408 N403 O457 62(2) . . ?
O458 N403 O407 78(2) . . ?
O409 N403 O407 94.7(16) . . ?
O408 N403 O407 109.4(17) . . ?
O457 N403 O407 169(2) . . ?
O411 N404 O412 125.4(18) . . ?
O411 N404 O410 122.8(18) . . ?
O412 N404 O410 111.3(16) . . ?
O464 N405 O415 147(4) . . ?
O464 N405 O413 104(3) . . ?
O415 N405 O413 107(3) . . ?
O464 N405 O414 42(3) . . ?
O415 N405 O414 107(3) . . ?
O413 N405 O414 133(3) . . ?
O464 N405 O463 94(3) . . ?
O415 N405 O463 95(3) . . ?
O413 N405 O463 91(3) . . ?
O414 N405 O463 117(3) . . ?
O464 N405 O465 135(3) . . ?
O415 N405 O465 30(2) . . ?
O413 N405 O465 98(2) . . ?
O414 N405 O465 96(3) . . ?
O463 N405 O465 124(3) . . ?
O418 N406 O466 122(4) . . ?
O418 N406 O468 64(3) . . ?
O466 N406 O468 121(3) . . ?
O418 N406 O416 104(4) . . ?
O466 N406 O416 31(3) . . ?
O468 N406 O416 140(3) . . ?
O418 N406 O467 128(4) . . ?
O466 N406 O467 110(2) . . ?
O468 N406 O467 95.4(18) . . ?
O416 N406 O467 119(3) . . ?
O418 N406 O417 107(4) . . ?
O466 N406 O417 113(3) . . ?
O468 N406 O417 120(2) . . ?
O416 N406 O417 100(3) . . ?
O467 N406 O417 41.3(19) . . ?
N403 O457 O458 39.3(16) . . ?
N403 O458 O457 46(2) . . ?
C211 N211 C215 120 . . ?
C211 N211 Pd2 120.3(3) . . ?
C215 N211 Pd2 118.6(3) . . ?
N211 C211 C212 120 . . ?
C211 C212 C213 120 . . ?
C214 C213 C212 120 . . ?
C214 C213 C701 126.9(9) . . ?
C212 C213 C701 113.1(9) . . ?
C214 C213 C751 90.9(11) . . ?
C212 C213 C751 149.0(11) . . ?
C701 C213 C751 36.1(11) . . ?
C213 C214 C215 120 . . ?
C214 C215 N211 120 . . ?
C302 C301 N301 120 . . ?
C301 C302 C303 120 . . ?
C302 C303 C304 120 . . ?
C302 C303 C702 121.1(10) . . ?
C304 C303 C702 118.9(10) . . ?
C305 C304 C303 120 . . ?
C304 C305 N301 120 . . ?
C305 N301 C301 120 . . ?
C305 N301 Pd3 121.0(5) . . ?
C301 N301 Pd3 118.3(5) . . ?
C352 C351 N351 120 . . ?
C351 C352 C353 120 . . ?
C354 C353 C352 120 . . ?
C354 C353 C752 121.0(16) . . ?
C352 C353 C752 118.9(16) . . ?
C353 C354 C355 120 . . ?
N351 C355 C354 120 . . ?
C355 N351 C351 120 . . ?
C355 N351 Pd3 118.1(9) . . ?
C351 N351 Pd3 121.0(9) . . ?
C702 C701 C213 122.5(15) . . ?
C701 C702 C303 125.5(16) . . ?
C752 C751 C213 107(2) . . ?
C751 C752 C353 130(2) . . ?
C33 N32 C34 108.0(9) . . ?
C33 N32 C36 108.7(9) . . ?
C34 N32 C36 112.1(9) . . ?
C33 N32 Pd3 112.8(6) . . ?
C34 N32 Pd3 110.3(7) . . ?
C36 N32 Pd3 105.0(5) . . ?
C32 N31 C31 110.9(9) . . ?
C32 N31 C35 108.6(8) . . ?
C31 N31 C35 107.9(9) . . ?
C32 N31 Pd3 114.1(6) . . ?
C31 N31 Pd3 110.0(7) . . ?
C35 N31 Pd3 105.0(5) . . ?
C201 N201 C205 120 . . ?
C201 N201 Pd2 117.7(4) . . ?
C205 N201 Pd2 121.0(4) . . ?
N201 C201 C202 120 . . ?
C203 C202 C201 120 . . ?
C204 C203 C202 120 . . ?
C204 C203 C602 127.2(9) . . ?
C202 C203 C602 112.7(9) . . ?
C204 C203 C652 92.5(10) . . ?
C202 C203 C652 147.3(10) . . ?
C602 C203 C652 35.7(11) . . ?
C203 C204 C205 120 . . ?
C204 C205 N201 120 . . ?
C312 C311 N311 120 . . ?
C313 C312 C311 120 . . ?
C314 C313 C312 120 . . ?
C314 C313 C502 121.3(10) . . ?
C312 C313 C502 118.7(10) . . ?
C313 C314 C315 120 . . ?
N311 C315 C314 120 . . ?
C315 N311 C311 120 . . ?
C315 N311 Pd3 118.3(5) . . ?
C311 N311 Pd3 120.6(5) . . ?
C362 C361 N361 120 . . ?
C361 C362 C363 120 . . ?
C364 C363 C362 120 . . ?
C364 C363 C552 119.9(17) . . ?
C362 C363 C552 119.9(17) . . ?
C365 C364 C363 120 . . ?
C364 C365 N361 120 . . ?
C365 N361 C361 120 . . ?
C365 N361 Pd3 123.0(9) . . ?
C361 N361 Pd3 116.0(9) . . ?
C502 C501 C103 117.4(14) . . ?
C501 C502 C313 124.3(15) . . ?
C552 C551 C103 106(2) . . ?
C551 C552 C363 133(3) . . ?
C25B N21 C22 127.8(18) . . ?
C25B N21 C21A 67.6(18) . . ?
C22 N21 C21A 125.5(13) . . ?
C25B N21 C25A 40.8(17) . . ?
C22 N21 C25A 95.0(14) . . ?
C21A N21 C25A 106.6(14) . . ?
C25B N21 C21B 102(2) . . ?
C22 N21 C21B 92.5(14) . . ?
C21A N21 C21B 37.5(13) . . ?
C25A N21 C21B 133.2(14) . . ?
C25B N21 Pd2 105.6(16) . . ?
C22 N21 Pd2 114.5(7) . . ?
C21A N21 Pd2 106.8(8) . . ?
C25A N21 Pd2 105.8(12) . . ?
C21B N21 Pd2 112.8(10) . . ?
C26A N22 C24 105.6(15) . . ?
C26A N22 C23A 97.5(18) . . ?
C24 N22 C23A 118.3(19) . . ?
C26A N22 C23B 114.7(18) . . ?
C24 N22 C23B 105(2) . . ?
C23A N22 C23B 18.6(11) . . ?
C26A N22 C26B 25.1(14) . . ?
C24 N22 C26B 99.6(16) . . ?
C23A N22 C26B 120.7(17) . . ?
C23B N22 C26B 138.8(17) . . ?
C26A N22 Pd2 111.0(14) . . ?
C24 N22 Pd2 110.3(9) . . ?
C23A N22 Pd2 112.9(14) . . ?
C23B N22 Pd2 110.1(14) . . ?
C26B N22 Pd2 91.4(13) . . ?
C15A N11 C12B 100(3) . . ?
C15A N11 C11A 110.0(18) . . ?
C12B N11 C11A 124(2) . . ?
C15A N11 C12A 109(3) . . ?
C12B N11 C12A 22.2(18) . . ?
C11A N11 C12A 101.5(19) . . ?
C15A N11 C15B 27(2) . . ?
C12B N11 C15B 126(3) . . ?
C11A N11 C15B 95(2) . . ?
C12A N11 C15B 136(3) . . ?
C15A N11 Pd1 113.7(17) . . ?
C12B N11 Pd1 102.5(14) . . ?
C11A N11 Pd1 107.5(9) . . ?
C12A N11 Pd1 114.0(13) . . ?
C15B N11 Pd1 99.2(19) . . ?
C16B N12 C13B 124(2) . . ?
C16B N12 C14A 69(2) . . ?
C13B N12 C14A 133.0(17) . . ?
C16B N12 C16A 43.7(19) . . ?
C13B N12 C16A 89.0(19) . . ?
C14A N12 C16A 112(2) . . ?
C16B N12 C13A 126(2) . . ?
C13B N12 C13A 16.2(15) . . ?
C14A N12 C13A 117.2(18) . . ?
C16A N12 C13A 100(2) . . ?
C16B N12 C14B 106(2) . . ?
C13B N12 C14B 97.8(15) . . ?
C14A N12 C14B 40.6(16) . . ?
C16A N12 C14B 142.4(13) . . ?
C13A N12 C14B 81.9(17) . . ?
C16B N12 Pd1 109.3(17) . . ?
C13B N12 Pd1 110.0(10) . . ?
C14A N12 Pd1 105.5(12) . . ?
C16A N12 Pd1 103.1(11) . . ?
C13A N12 Pd1 118.1(14) . . ?
C14B N12 Pd1 109.0(8) . . ?
C36 C35 N31 109.3(8) . . ?
C35 C36 N32 109.6(8) . . ?
C101 N101 C105 120 . . ?
C101 N101 Pd1 119.1(4) . . ?
C105 N101 Pd1 119.5(3) . . ?
C102 C101 N101 120 . . ?
C103 C102 C101 120 . . ?
C102 C103 C104 120 . . ?
C102 C103 C501 131.1(9) . . ?
C104 C103 C501 108.9(9) . . ?
C102 C103 C551 90.0(11) . . ?
C104 C103 C551 149.9(11) . . ?
C501 C103 C551 41.0(11) . . ?
C105 C104 C103 120 . . ?
C104 C105 N101 120 . . ?
C111 N111 C115 120 . . ?
C111 N111 Pd1 120.8(4) . . ?
C115 N111 Pd1 117.8(4) . . ?
N111 C111 C112 120 . . ?
C113 C112 C111 120 . . ?
C112 C113 C114 120 . . ?
C112 C113 C601 127.4(9) . . ?
C114 C113 C601 112.5(9) . . ?
C112 C113 C651 92.9(10) . . ?
C114 C113 C651 147.0(10) . . ?
C601 C113 C651 35.1(11) . . ?
C115 C114 C113 120 . . ?
C114 C115 N111 120 . . ?
N11 C15A C16A 106(2) . . ?
N12 C16A C15A 106.6(18) . . ?
C16B C15B N11 108(3) . . ?
N12 C16B C15B 100(3) . . ?
C26B C25B N21 98(3) . . ?
C25B C26B N22 105(3) . . ?
N21 C25A C26A 110.5(17) . . ?
N22 C26A C25A 112.2(16) . . ?
C602 C601 C113 120.0(13) . . ?
C601 C602 C203 119.6(13) . . ?
C652 C651 C113 111.3(19) . . ?
C651 C652 C203 110.9(19) . . ?

loop_
_geom_bond_atom_site_label_1
_geom_bond_atom_site_label_2
_geom_bond_distance
_geom_bond_site_symmetry_2
_geom_bond_publ_flag
Pd1 N111 2.024(5) . ?
Pd1 N101 2.031(5) . ?
Pd1 N12 2.089(8) . ?
Pd1 N11 2.103(10) . ?
Pd2 N211 2.032(4) . ?
Pd2 N201 2.045(5) . ?
Pd2 N21 2.061(9) . ?
Pd2 N22 2.085(9) . ?
Pd3 N301 2.018(8) . ?
Pd3 N361 2.035(13) . ?
Pd3 N311 2.039(7) . ?
Pd3 N351 2.049(13) . ?
Pd3 N32 2.062(7) . ?
Pd3 N31 2.079(7) . ?
N401 O403 1.149(19) . ?
N401 O401 1.220(19) . ?
N401 O402 1.41(2) . ?
N402 O405 1.22(2) . ?
N402 O406 1.23(2) . ?
N402 O404 1.24(2) . ?
N403 O458 1.16(4) . ?
N403 O409 1.17(2) . ?
N403 O408 1.28(3) . ?
N403 O457 1.32(4) . ?
N403 O407 1.49(2) . ?
N404 O411 1.17(2) . ?
N404 O412 1.249(18) . ?
N404 O410 1.26(2) . ?
N405 O464 1.20(5) . ?
N405 O415 1.21(3) . ?
N405 O413 1.24(3) . ?
N405 O414 1.34(4) . ?
N405 O463 1.38(5) . ?
N405 O465 1.69(5) . ?
N406 O418 0.99(5) . ?
N406 O466 1.09(3) . ?
N406 O468 1.30(3) . ?
N406 O416 1.38(5) . ?
N406 O467 1.45(4) . ?
N406 O417 1.51(5) . ?
O457 O458 1.82(5) . ?
N211 C211 1.39 . ?
N211 C215 1.39 . ?
C211 C212 1.39 . ?
C212 C213 1.39 . ?
C213 C214 1.39 . ?
C213 C701 1.500(17) . ?
C213 C751 1.57(3) . ?
C214 C215 1.39 . ?
C301 C302 1.39 . ?
C301 N301 1.39 . ?
C302 C303 1.39 . ?
C303 C304 1.39 . ?
C303 C702 1.493(18) . ?
C304 C305 1.39 . ?
C305 N301 1.39 . ?
C351 C352 1.39 . ?
C351 N351 1.39 . ?
C352 C353 1.39 . ?
C353 C354 1.39 . ?
C353 C752 1.44(3) . ?
C354 C355 1.39 . ?
C355 N351 1.39 . ?
C701 C702 1.28(2) . ?
C751 C752 1.37(4) . ?
N32 C33 1.447(14) . ?
N32 C34 1.482(15) . ?
N32 C36 1.503(12) . ?
N31 C32 1.487(13) . ?
N31 C31 1.504(14) . ?
N31 C35 1.505(12) . ?
N201 C201 1.39 . ?
N201 C205 1.39 . ?
C201 C202 1.39 . ?
C202 C203 1.39 . ?
C203 C204 1.39 . ?
C203 C602 1.579(19) . ?
C203 C652 1.62(3) . ?
C204 C205 1.39 . ?
C311 C312 1.39 . ?
C311 N311 1.39 . ?
C312 C313 1.39 . ?
C313 C314 1.39 . ?
C313 C502 1.499(16) . ?
C314 C315 1.39 . ?
C315 N311 1.39 . ?
C361 C362 1.39 . ?
C361 N361 1.39 . ?
C362 C363 1.39 . ?
C363 C364 1.39 . ?
C363 C552 1.45(3) . ?
C364 C365 1.39 . ?
C365 N361 1.39 . ?
C501 C502 1.34(2) . ?
C501 C103 1.486(16) . ?
C551 C552 1.36(4) . ?
C551 C103 1.60(3) . ?
N21 C25B 1.44(3) . ?
N21 C22 1.46(2) . ?
N21 C21A 1.48(2) . ?
N21 C25A 1.49(2) . ?
N21 C21B 1.54(3) . ?
N22 C26A 1.34(2) . ?
N22 C24 1.466(17) . ?
N22 C23A 1.49(5) . ?
N22 C23B 1.60(5) . ?
N22 C26B 1.88(5) . ?
N11 C15A 1.30(3) . ?
N11 C12B 1.41(4) . ?
N11 C11A 1.49(2) . ?
N11 C12A 1.49(4) . ?
N11 C15B 1.65(4) . ?
N12 C16B 1.42(4) . ?
N12 C13B 1.49(3) . ?
N12 C14A 1.49(3) . ?
N12 C16A 1.55(2) . ?
N12 C13A 1.55(5) . ?
N12 C14B 1.68(2) . ?
C35 C36 1.488(17) . ?
N101 C101 1.39 . ?
N101 C105 1.39 . ?
C101 C102 1.39 . ?
C102 C103 1.39 . ?
C103 C104 1.39 . ?
C104 C105 1.39 . ?
N111 C111 1.39 . ?
N111 C115 1.39 . ?
C111 C112 1.39 . ?
C112 C113 1.39 . ?
C113 C114 1.39 . ?
C113 C601 1.536(19) . ?
C113 C651 1.54(3) . ?
C114 C115 1.39 . ?
C15A C16A 1.76(5) . ?
C15B C16B 1.58(6) . ?
C25B C26B 1.33(6) . ?
C25A C26A 1.69(4) . ?
C601 C602 1.23(3) . ?
C651 C652 1.37(3) . ?
